data_4102631
loop_
_publ_author_name
'\/Lukasz Albrecht'
'Hao Jiang'
'Gustav Dickmeiss'
'Bj\"orn Gschwend'
'Signe Grann Hansen'
'Karl Anker J\/orgensen'

_publ_contact_author_address
;
Department of Chemistry
Aarhus University
Langelandsgade 140
DK-8000 Aarhus C
;
_publ_contact_author_email jacobo@chem.au.dk
_publ_contact_author_fax '+45 8619 6199'
_publ_contact_author_name 'Overgaard, Jacob'
_publ_contact_author_phone '+45 8942 3891'
_publ_section_title
;
 Asymmetric Formal trans-Dihydroxylation and trans-Aminohydroxylation of
 \a,\b-Unsaturated Aldehydes via an Organocatalytic Reaction Cascade
;
_journal_name_full 'Journal of the American Chemical Society'
_journal_page_first 9188
_journal_page_last 9196
_journal_paper_doi 10.1021/ja103538s
_journal_volume 132
_journal_year 2010
_chemical_absolute_configuration ad
_chemical_compound_source 'synthesis as described'
_chemical_formula_moiety 'C22 H24 N O7 S, C12 H24 N'
_chemical_formula_sum 'C34 H48 N2 O7 S'
_chemical_formula_weight 628.8
_chemical_name_systematic
;
 ?
;
_space_group_IT_number 4
_symmetry_cell_setting monoclinic
_symmetry_Int_Tables_number 4
_symmetry_space_group_name_Hall 'P 2yb'
_symmetry_space_group_name_H-M 'P 1 21 1'
_atom_sites_solution_hydrogens geom
_atom_sites_solution_primary direct
_atom_sites_solution_secondary difmap
_audit_conform_dict_location ftp://ftp.iucr.org/pub/cif_core.dic
_audit_conform_dict_name cif_core.dic
_audit_conform_dict_version 2.4
_audit_creation_date 2010-04-07T12:37:55-00:00
_audit_creation_method 'WinGX routine CIF_UPDATE'
_cell_angle_alpha 90
_cell_angle_beta 98.3720(10)
_cell_angle_gamma 90
_cell_formula_units_Z 4
_cell_length_a 10.1494(2)
_cell_length_b 14.1915(3)
_cell_length_c 24.3721(6)
_cell_measurement_reflns_used 9858
_cell_measurement_temperature 296(2)
_cell_measurement_theta_max 26.25
_cell_measurement_theta_min 2.444
_cell_measurement_wavelength 0.71073
_cell_volume 3473.03(13)
_computing_cell_refinement 'Saint+ v7.68A (Bruker-Nonius, 2010)'
_computing_data_collection 'Apex2 (Bruker-Nonius, 2010)'
_computing_data_reduction 'Saint+ v7.68A (Bruker-Nonius, 2010)'
_computing_molecular_graphics 'Ortep-3 for Windows (Farrugia, 1997)'
_computing_publication_material 'WinGX publication routines (Farrugia, 1999)'
_computing_structure_refinement 'SHELXL-97 (Sheldrick, 2008)'
_computing_structure_solution 'SHELXS-97 (Sheldrick, 2008)'
_diffrn_ambient_temperature 296(2)
_diffrn_detector_area_resol_mean 12.00
_diffrn_detector_type 'APEX2 charged-coupled device'
_diffrn_measured_fraction_theta_full 0.997
_diffrn_measured_fraction_theta_max 0.997
_diffrn_measurement_device_type 'Bruker X8 APEX-II diffractometer'
_diffrn_measurement_method
;
            Narrow slices collected using \f- and \w-scans
;
_diffrn_radiation_monochromator graphite
_diffrn_radiation_probe x-ray
_diffrn_radiation_type MoK\a
_diffrn_radiation_wavelength 0.71073
_diffrn_reflns_av_R_equivalents 0.0275
_diffrn_reflns_av_unetI/netI 0.0236
_diffrn_reflns_limit_h_max 12
_diffrn_reflns_limit_h_min -12
_diffrn_reflns_limit_k_max 17
_diffrn_reflns_limit_k_min -17
_diffrn_reflns_limit_l_max 30
_diffrn_reflns_limit_l_min -30
_diffrn_reflns_number 56392
_diffrn_reflns_theta_full 26.39
_diffrn_reflns_theta_max 26.39
_diffrn_reflns_theta_min 0.84
_diffrn_source 'fine-focus sealed tube'
_diffrn_standards_number 0
_exptl_absorpt_coefficient_mu 0.14
_exptl_absorpt_correction_type none
_exptl_crystal_colour colourless
_exptl_crystal_density_diffrn 1.203
_exptl_crystal_density_method 'not measured'
_exptl_crystal_description prism
_exptl_crystal_F_000 1352
_exptl_crystal_size_max 0.3
_exptl_crystal_size_mid 0.25
_exptl_crystal_size_min 0.22
_refine_diff_density_max 0.622
_refine_diff_density_min -0.29
_refine_diff_density_rms 0.034
_refine_ls_abs_structure_details 'Flack H D (1983), Acta Cryst. A39, 876-881, 6774 Friedel pairs'
_refine_ls_abs_structure_Flack -0.03(6)
_refine_ls_extinction_method none
_refine_ls_goodness_of_fit_ref 1.024
_refine_ls_hydrogen_treatment constr
_refine_ls_matrix_type full
_refine_ls_number_parameters 799
_refine_ls_number_reflns 14168
_refine_ls_number_restraints 1
_refine_ls_restrained_S_all 1.024
_refine_ls_R_factor_all 0.0567
_refine_ls_R_factor_gt 0.0468
_refine_ls_shift/su_max 0.01
_refine_ls_shift/su_mean 0
_refine_ls_structure_factor_coef Fsqd
_refine_ls_weighting_details 'calc w=1/[\s^2^(Fo^2^)+(0.0886P)^2^+0.4190P] where P=(Fo^2^+2Fc^2^)/3'
_refine_ls_weighting_scheme calc
_refine_ls_wR_factor_gt 0.133
_refine_ls_wR_factor_ref 0.1422
_reflns_Friedel_coverage 0.916
_reflns_number_gt 11953
_reflns_number_total 14168
_reflns_threshold_expression >2\s(I)
_cod_data_source_file ja103538s_si_002.cif
_cod_data_source_block 240310_mads_0m
_cod_database_code 4102631

loop_
_symmetry_equiv_pos_as_xyz
'x, y, z'
'-x, y+1/2, -z'

loop_
_atom_site_label
_atom_site_type_symbol
_atom_site_fract_x
_atom_site_fract_y
_atom_site_fract_z
_atom_site_U_iso_or_equiv
_atom_site_adp_type
_atom_site_occupancy
_atom_site_symmetry_multiplicity
_atom_site_calc_flag
_atom_site_refinement_flags
O10 O 0.06879(18) 0.60303(13) 0.32630(7) 0.0618(4) Uani 1 1 d .
N4 N 0.18378(18) 1.25691(13) 0.32907(7) 0.0458(4) Uani 1 1 d .
H4C H 0.2255 1.2075 0.3162 0.055 Uiso 1 1 calc R
H4D H 0.1602 1.2962 0.3003 0.055 Uiso 1 1 calc R
O6 O -0.0876(2) 0.80631(18) 0.47883(8) 0.0868(6) Uani 1 1 d .
N3 N 0.67000(17) 0.70893(13) -0.16722(7) 0.0445(4) Uani 1 1 d .
H3C H 0.6497 0.6674 -0.1951 0.053 Uiso 1 1 calc R
H3D H 0.7103 0.7583 -0.1809 0.053 Uiso 1 1 calc R
O4 O 0.47269(17) 0.86926(13) 0.17757(6) 0.0604(4) Uani 1 1 d .
O11 O 0.2745(2) 0.55116(16) 0.31884(8) 0.0735(5) Uani 1 1 d .
O2 O 0.6209(3) 0.6623(2) 0.02175(9) 0.0975(8) Uani 1 1 d .
C57 C 0.1678(3) 0.57834(17) 0.29755(9) 0.0529(5) Uani 1 1 d .
C56 C 0.1499(2) 0.42231(16) 0.21756(9) 0.0515(5) Uani 1 1 d .
O5 O 0.1431(2) 0.85342(17) 0.47060(9) 0.0898(7) Uani 1 1 d .
C69 C 0.2387(3) 0.83528(19) 0.04642(10) 0.0640(6) Uani 1 1 d .
H69A H 0.1707 0.857 0.0676 0.077 Uiso 1 1 calc R
H69B H 0.2038 0.7803 0.0256 0.077 Uiso 1 1 calc R
O1 O 0.3872(2) 0.62142(14) 0.03022(8) 0.0797(6) Uani 1 1 d .
C52 C 0.3687(2) 0.89065(17) 0.20386(10) 0.0547(6) Uani 1 1 d .
O16 O 0.4143(2) 1.07015(15) 0.23998(9) 0.0790(6) Uani 1 1 d .
O3 O 0.6136(4) 0.9197(2) 0.06316(13) 0.1345(12) Uani 1 1 d .
C67 C 0.2634(3) 0.9123(2) 0.00550(12) 0.0768(8) Uani 1 1 d .
H67A H 0.3367 0.8937 -0.0136 0.092 Uiso 1 1 calc R
H67B H 0.2889 0.97 0.0257 0.092 Uiso 1 1 calc R
O14 O 0.3052(2) 0.65637(18) 0.44830(9) 0.0871(6) Uani 1 1 d .
N2 N 0.0685(2) 0.69413(16) 0.44436(8) 0.0621(5) Uani 1 1 d .
C60 C 0.1831(3) 0.6716(2) 0.41499(10) 0.0644(6) Uani 1 1 d .
H60 H 0.1932 0.7216 0.3882 0.077 Uiso 1 1 calc R
C66 C 0.3047(4) 0.5922(3) 0.49157(14) 0.0999(12) Uani 1 1 d .
H66A H 0.263 0.6203 0.5205 0.15 Uiso 1 1 calc R
H66B H 0.3946 0.5751 0.506 0.15 Uiso 1 1 calc R
H66C H 0.2561 0.5368 0.478 0.15 Uiso 1 1 calc R
C62 C -0.1535(5) 0.9268(4) 0.21257(15) 0.1215(16) Uani 1 1 d .
H62A H -0.2489 0.9302 0.2053 0.182 Uiso 1 1 calc R
H62B H -0.1225 0.8811 0.1884 0.182 Uiso 1 1 calc R
H62C H -0.1165 0.9874 0.2061 0.182 Uiso 1 1 calc R
C61 C 0.6899(6) 0.5383(4) 0.28679(16) 0.1380(19) Uani 1 1 d .
H61A H 0.7418 0.4815 0.288 0.207 Uiso 1 1 calc R
H61B H 0.6128 0.5276 0.3046 0.207 Uiso 1 1 calc R
H61C H 0.7427 0.5877 0.3057 0.207 Uiso 1 1 calc R
C58 C -0.0195(3) 0.62144(19) 0.41300(11) 0.0654(7) Uani 1 1 d .
H58 H -0.0901 0.65 0.3865 0.078 Uiso 1 1 calc R
C59 C 0.0982(3) 0.5911(2) 0.38547(10) 0.0644(7) Uani 1 1 d .
H59 H 0.1315 0.5281 0.3966 0.077 Uiso 1 1 calc R
C70 C 0.7081(7) 0.9045(4) 0.0351(2) 0.177(3) Uani 1 1 d .
H70A H 0.7654 0.8562 0.0528 0.265 Uiso 1 1 calc R
H70B H 0.7583 0.9614 0.0329 0.265 Uiso 1 1 calc R
H70C H 0.6717 0.8844 -0.0016 0.265 Uiso 1 1 calc R
C71 C 0.1399(4) 0.9310(3) -0.03717(14) 0.0980(11) Uani 1 1 d .
H71A H 0.1188 0.8756 -0.0593 0.147 Uiso 1 1 calc R
H71B H 0.1572 0.9825 -0.0607 0.147 Uiso 1 1 calc R
H71C H 0.0661 0.9467 -0.0183 0.147 Uiso 1 1 calc R
O19 O 0.2138(3) 0.37270(18) 0.19019(11) 0.1127(10) Uani 1 1 d .
O15 O 0.3043(4) 1.0941(2) 0.31041(11) 0.1216(11) Uani 1 1 d .
O18 O 0.1024(2) 0.39961(14) 0.25899(9) 0.0767(6) Uani 1 1 d .
O17 O 0.2618(2) 0.91296(16) 0.18032(8) 0.0784(6) Uani 1 1 d .
C53 C 0.3712(2) 1.04647(17) 0.28230(10) 0.0530(5) Uani 1 1 d .
C72 C -0.0729(5) 0.5470(2) 0.44828(15) 0.0947(11) Uani 1 1 d .
H72A H -0.1107 0.4966 0.4241 0.114 Uiso 1 1 calc R
H72B H 0.0015 0.5207 0.4731 0.114 Uiso 1 1 calc R
C73 C -0.1759(6) 0.5786(3) 0.48242(19) 0.1122(14) Uani 1 1 d .
H73A H -0.1949 0.5276 0.5066 0.135 Uiso 1 1 calc R
H73B H -0.1411 0.6311 0.5056 0.135 Uiso 1 1 calc R
C74 C -0.2981(5) 0.6072(4) 0.4482(2) 0.1313(17) Uani 1 1 d .
H74A H -0.2935 0.673 0.4395 0.197 Uiso 1 1 calc R
H74B H -0.3721 0.5962 0.4678 0.197 Uiso 1 1 calc R
H74C H -0.3098 0.5713 0.4144 0.197 Uiso 1 1 calc R
S1 S 0.51057(7) 0.66502(5) 0.05169(3) 0.06251(17) Uani 1 1 d .
S2 S 0.02376(8) 0.80499(5) 0.44956(3) 0.06442(17) Uani 1 1 d .
C32 C 0.76783(19) 0.66341(16) -0.12345(9) 0.0461(4) Uani 1 1 d .
H32 H 0.7255 0.6077 -0.1099 0.055 Uiso 1 1 calc R
C5 C 0.2816(2) 1.30703(18) 0.37066(9) 0.0481(5) Uani 1 1 d .
H5 H 0.2408 1.3661 0.3805 0.058 Uiso 1 1 calc R
C36 C 0.9095(2) 0.6805(2) -0.03102(10) 0.0647(7) Uani 1 1 d .
H36A H 0.939 0.7252 -0.0017 0.078 Uiso 1 1 calc R
H36B H 0.8667 0.6284 -0.0148 0.078 Uiso 1 1 calc R
C27 C 0.5418(2) 0.74322(17) -0.14988(9) 0.0475(5) Uani 1 1 d .
H27 H 0.5628 0.7923 -0.1217 0.057 Uiso 1 1 calc R
C19 C 0.12945(19) 0.52325(16) 0.19881(8) 0.0438(4) Uani 1 1 d .
C14 C 0.0590(2) 1.22137(17) 0.34815(9) 0.0488(5) Uani 1 1 d .
H14 H 0.0833 1.1733 0.3767 0.059 Uiso 1 1 calc R
C51 C 0.4482(3) 0.88086(18) 0.11860(10) 0.0603(6) Uani 1 1 d .
H51 H 0.4232 0.9453 0.107 0.072 Uiso 1 1 calc R
C9 C 0.3984(2) 0.94672(15) 0.30204(8) 0.0440(5) Uani 1 1 d .
C21 C 0.1290(2) 0.59615(16) 0.23703(9) 0.0457(5) Uani 1 1 d .
C31 C 0.8096(2) 0.72792(19) -0.07491(9) 0.0542(5) Uani 1 1 d .
H31A H 0.7317 0.7463 -0.0586 0.065 Uiso 1 1 calc R
H31B H 0.8489 0.7846 -0.0878 0.065 Uiso 1 1 calc R
C10 C 0.4026(2) 0.87356(17) 0.26497(9) 0.0488(5) Uani 1 1 d .
C37 C 0.5145(3) 0.5591(2) 0.20452(13) 0.0714(7) Uani 1 1 d .
H37 H 0.4527 0.5355 0.2257 0.086 Uiso 1 1 calc R
N1 N 0.4767(2) 0.77703(15) 0.05886(8) 0.0569(5) Uani 1 1 d .
C33 C 0.8884(2) 0.6310(2) -0.14890(11) 0.0605(6) Uani 1 1 d .
H33A H 0.8601 0.5881 -0.1794 0.073 Uiso 1 1 calc R
H33B H 0.9308 0.6849 -0.1634 0.073 Uiso 1 1 calc R
C15 C -0.0159(2) 1.2992(2) 0.37269(11) 0.0610(6) Uani 1 1 d .
H15A H -0.0383 1.3485 0.3454 0.073 Uiso 1 1 calc R
H15B H 0.0399 1.3263 0.4045 0.073 Uiso 1 1 calc R
C26 C 0.4689(2) 0.6641(2) -0.12520(10) 0.0574(6) Uani 1 1 d .
H26A H 0.5241 0.6398 -0.0924 0.069 Uiso 1 1 calc R
H26B H 0.4522 0.6132 -0.1519 0.069 Uiso 1 1 calc R
C43 C 0.0616(3) 0.8837(2) 0.35096(12) 0.0635(6) Uani 1 1 d .
H43 H 0.1498 0.8919 0.3669 0.076 Uiso 1 1 calc R
C18 C -0.0286(3) 1.1751(2) 0.29874(11) 0.0642(6) Uani 1 1 d .
H18A H -0.0506 1.2211 0.2694 0.077 Uiso 1 1 calc R
H18B H 0.0197 1.1239 0.2844 0.077 Uiso 1 1 calc R
C20 C 0.1053(2) 0.5451(2) 0.14288(10) 0.0570(6) Uani 1 1 d .
H20 H 0.1077 0.4974 0.1169 0.068 Uiso 1 1 calc R
C6 C 0.3187(3) 1.2498(2) 0.42351(10) 0.0602(6) Uani 1 1 d .
H6A H 0.2394 1.2375 0.4402 0.072 Uiso 1 1 calc R
H6B H 0.3557 1.1897 0.4145 0.072 Uiso 1 1 calc R
C35 C 1.0288(2) 0.6442(2) -0.05515(11) 0.0675(7) Uani 1 1 d .
H35A H 1.0857 0.6087 -0.0271 0.081 Uiso 1 1 calc R
H35B H 1.0797 0.6971 -0.066 0.081 Uiso 1 1 calc R
C49 C 0.3600(2) 0.80580(18) 0.08666(9) 0.0550(5) Uani 1 1 d .
H49 H 0.3372 0.7562 0.1116 0.066 Uiso 1 1 calc R
C44 C -0.0306(2) 0.84558(18) 0.38153(10) 0.0567(6) Uani 1 1 d .
C48 C 0.0199(3) 0.9093(2) 0.29611(12) 0.0704(7) Uani 1 1 d .
H48 H 0.0811 0.9343 0.2752 0.084 Uiso 1 1 calc R
C4 C 0.4036(2) 1.3310(2) 0.34465(11) 0.0639(7) Uani 1 1 d .
H4A H 0.3781 1.37 0.3121 0.077 Uiso 1 1 calc R
H4B H 0.4431 1.2736 0.3329 0.077 Uiso 1 1 calc R
C24 C 0.0777(3) 0.6360(2) 0.12506(11) 0.0689(7) Uani 1 1 d .
H24 H 0.0591 0.6488 0.0873 0.083 Uiso 1 1 calc R
C25 C 0.3376(3) 0.6987(3) -0.10973(12) 0.0753(8) Uani 1 1 d .
H25A H 0.2901 0.6461 -0.0964 0.09 Uiso 1 1 calc R
H25B H 0.355 0.7443 -0.0799 0.09 Uiso 1 1 calc R
C22 C 0.1033(3) 0.68798(18) 0.21830(12) 0.0658(7) Uani 1 1 d .
H22 H 0.1037 0.7367 0.2438 0.079 Uiso 1 1 calc R
C11 C 0.4294(3) 0.78196(19) 0.28359(13) 0.0701(7) Uani 1 1 d .
H11 H 0.4319 0.7331 0.2584 0.084 Uiso 1 1 calc R
C28 C 0.4562(3) 0.7861(2) -0.19959(10) 0.0619(6) Uani 1 1 d .
H28A H 0.4389 0.7394 -0.2289 0.074 Uiso 1 1 calc R
H28B H 0.5028 0.8385 -0.2135 0.074 Uiso 1 1 calc R
C42 C 0.4727(3) 0.58637(18) 0.15055(11) 0.0596(6) Uani 1 1 d .
H42 H 0.3833 0.5817 0.1356 0.072 Uiso 1 1 calc R
C8 C 0.4224(3) 0.9262(2) 0.35839(11) 0.0642(7) Uani 1 1 d .
H8 H 0.4209 0.9743 0.3842 0.077 Uiso 1 1 calc R
C16 C -0.1423(3) 1.2599(3) 0.39044(12) 0.0790(9) Uani 1 1 d .
H16A H -0.1913 1.3107 0.4048 0.095 Uiso 1 1 calc R
H16B H -0.1189 1.2145 0.42 0.095 Uiso 1 1 calc R
C47 C -0.1103(3) 0.8982(2) 0.27234(13) 0.0770(8) Uani 1 1 d .
C50 C 0.5668(3) 0.8440(2) 0.09386(12) 0.0741(8) Uani 1 1 d .
H50 H 0.6355 0.8138 0.1205 0.089 Uiso 1 1 calc R
C23 C 0.0776(3) 0.7075(2) 0.16261(12) 0.0731(8) Uani 1 1 d .
H23 H 0.0602 0.769 0.1505 0.088 Uiso 1 1 calc R
C30 C 0.2513(3) 0.7438(3) -0.15876(13) 0.0782(8) Uani 1 1 d .
H30A H 0.2241 0.6963 -0.1867 0.094 Uiso 1 1 calc R
H30B H 0.1717 0.7696 -0.1467 0.094 Uiso 1 1 calc R
C17 C -0.1561(3) 1.1374(3) 0.31681(14) 0.0825(9) Uani 1 1 d .
H17A H -0.2127 1.1116 0.2849 0.099 Uiso 1 1 calc R
H17B H -0.1341 1.0869 0.3433 0.099 Uiso 1 1 calc R
C41 C 0.5637(2) 0.62068(19) 0.11865(11) 0.0571(6) Uani 1 1 d .
C12 C 0.4521(3) 0.7644(2) 0.33950(14) 0.0805(9) Uani 1 1 d .
H12 H 0.4704 0.7033 0.3521 0.097 Uiso 1 1 calc R
C46 C -0.1993(3) 0.8624(3) 0.30393(14) 0.0860(10) Uani 1 1 d .
H46 H -0.2878 0.8552 0.2882 0.103 Uiso 1 1 calc R
C7 C 0.4484(3) 0.8344(3) 0.37642(13) 0.0800(9) Uani 1 1 d .
H7 H 0.4633 0.8212 0.4142 0.096 Uiso 1 1 calc R
C34 C 0.9871(3) 0.5815(2) -0.10535(13) 0.0726(7) Uani 1 1 d .
H34A H 1.0653 0.5638 -0.1216 0.087 Uiso 1 1 calc R
H34B H 0.9469 0.5244 -0.0935 0.087 Uiso 1 1 calc R
C13 C -0.2303(3) 1.2127(3) 0.34249(14) 0.0859(9) Uani 1 1 d .
H13A H -0.3072 1.1852 0.3558 0.103 Uiso 1 1 calc R
H13B H -0.2618 1.2595 0.3147 0.103 Uiso 1 1 calc R
C38 C 0.6469(4) 0.5662(2) 0.22768(13) 0.0826(9) Uani 1 1 d .
C45 C -0.1613(3) 0.8367(2) 0.35843(13) 0.0738(8) Uani 1 1 d .
H45 H -0.2239 0.8135 0.3793 0.089 Uiso 1 1 calc R
C1 C 0.4192(3) 1.3020(3) 0.46430(12) 0.0771(8) Uani 1 1 d .
H1A H 0.4455 1.2627 0.4966 0.092 Uiso 1 1 calc R
H1B H 0.3787 1.3588 0.4764 0.092 Uiso 1 1 calc R
C29 C 0.3242(3) 0.8204(2) -0.18341(13) 0.0773(8) Uani 1 1 d .
H29A H 0.3416 0.8714 -0.1569 0.093 Uiso 1 1 calc R
H29B H 0.2687 0.8448 -0.2161 0.093 Uiso 1 1 calc R
C3 C 0.5052(3) 1.3832(3) 0.38550(15) 0.0872(10) Uani 1 1 d .
H3A H 0.5848 1.3945 0.3687 0.105 Uiso 1 1 calc R
H3B H 0.4691 1.4439 0.394 0.105 Uiso 1 1 calc R
C39 C 0.7361(3) 0.5986(3) 0.19455(15) 0.0925(11) Uani 1 1 d .
H39 H 0.8261 0.6012 0.209 0.111 Uiso 1 1 calc R
C40 C 0.6967(3) 0.6270(3) 0.14106(14) 0.0823(9) Uani 1 1 d .
H40 H 0.7587 0.6504 0.1199 0.099 Uiso 1 1 calc R
C2 C 0.5415(3) 1.3280(3) 0.43835(15) 0.0921(11) Uani 1 1 d .
H2A H 0.6013 1.3651 0.4645 0.111 Uiso 1 1 calc R
H2B H 0.5879 1.2709 0.4305 0.111 Uiso 1 1 calc R

loop_
_atom_site_aniso_label
_atom_site_aniso_U_11
_atom_site_aniso_U_22
_atom_site_aniso_U_33
_atom_site_aniso_U_23
_atom_site_aniso_U_13
_atom_site_aniso_U_12
O10 0.0800(11) 0.0649(11) 0.0415(8) -0.0038(7) 0.0119(7) 0.0172(8)
N4 0.0588(10) 0.0430(9) 0.0377(9) 0.0011(7) 0.0142(7) 0.0086(8)
O6 0.1165(16) 0.0857(14) 0.0654(12) -0.0036(11) 0.0378(11) 0.0236(13)
N3 0.0521(9) 0.0416(9) 0.0424(9) -0.0019(8) 0.0153(7) -0.0091(8)
O4 0.0730(10) 0.0634(10) 0.0429(8) -0.0064(7) 0.0023(7) 0.0134(8)
O11 0.0809(12) 0.0882(13) 0.0482(10) -0.0036(9) -0.0010(9) 0.0273(11)
O2 0.1210(18) 0.1093(18) 0.0743(14) 0.0154(13) 0.0550(13) 0.0363(15)
C57 0.0724(15) 0.0446(12) 0.0419(12) -0.0075(9) 0.0085(10) 0.0082(11)
C56 0.0623(13) 0.0423(12) 0.0461(12) -0.0032(10) -0.0046(10) 0.0053(10)
O5 0.1109(16) 0.0766(14) 0.0727(13) -0.0161(11) -0.0180(12) -0.0014(12)
C69 0.0751(16) 0.0624(15) 0.0519(13) -0.0051(11) 0.0007(11) 0.0061(12)
O1 0.1053(15) 0.0566(11) 0.0694(12) -0.0143(9) -0.0138(11) 0.0025(10)
C52 0.0674(14) 0.0473(13) 0.0463(12) -0.0075(10) -0.0024(10) 0.0156(10)
O16 0.0938(14) 0.0651(13) 0.0818(14) 0.0346(11) 0.0256(11) 0.0153(10)
O3 0.175(3) 0.127(2) 0.119(2) -0.0266(19) 0.076(2) -0.068(2)
C67 0.0897(19) 0.0676(17) 0.0685(17) 0.0131(13) -0.0042(15) 0.0135(15)
O14 0.0875(13) 0.1013(16) 0.0689(12) -0.0021(12) -0.0010(10) 0.0202(12)
N2 0.0830(14) 0.0599(13) 0.0444(10) -0.0029(9) 0.0122(9) 0.0116(10)
C60 0.0800(16) 0.0677(16) 0.0450(12) -0.0032(12) 0.0069(11) 0.0127(13)
C66 0.118(3) 0.109(3) 0.0685(19) 0.0028(18) -0.0002(18) 0.039(2)
C62 0.164(4) 0.119(3) 0.071(2) 0.026(2) -0.015(2) -0.002(3)
C61 0.193(5) 0.136(4) 0.072(2) 0.029(3) -0.026(3) -0.004(4)
C58 0.0897(18) 0.0553(14) 0.0554(14) -0.0035(11) 0.0248(13) -0.0005(13)
C59 0.0933(18) 0.0568(14) 0.0459(13) 0.0030(11) 0.0195(12) 0.0157(13)
C70 0.258(7) 0.140(5) 0.167(5) -0.039(4) 0.147(5) -0.080(5)
C71 0.130(3) 0.079(2) 0.0734(19) 0.0061(15) -0.0260(19) 0.0204(19)
O19 0.177(3) 0.0749(15) 0.0900(16) -0.0103(13) 0.0330(16) 0.0657(17)
O15 0.197(3) 0.0830(16) 0.0921(17) -0.0068(13) 0.0456(18) 0.0716(19)
O18 0.0862(13) 0.0600(12) 0.0864(14) 0.0252(10) 0.0206(11) 0.0119(9)
O17 0.0810(12) 0.0944(15) 0.0538(10) -0.0112(10) -0.0098(9) 0.0353(11)
C53 0.0570(12) 0.0467(13) 0.0517(13) -0.0075(10) -0.0045(10) 0.0075(10)
C72 0.154(3) 0.0546(16) 0.087(2) 0.0022(15) 0.056(2) -0.0079(19)
C73 0.164(4) 0.081(2) 0.107(3) 0.002(2) 0.069(3) 0.000(3)
C74 0.136(4) 0.108(3) 0.159(5) -0.021(3) 0.053(4) -0.006(3)
S1 0.0804(4) 0.0628(4) 0.0458(3) -0.0014(3) 0.0143(3) 0.0129(3)
S2 0.0884(4) 0.0546(3) 0.0496(3) -0.0074(3) 0.0076(3) 0.0088(3)
C32 0.0441(10) 0.0440(11) 0.0521(12) 0.0029(10) 0.0138(8) -0.0076(9)
C5 0.0494(11) 0.0482(11) 0.0481(11) -0.0004(10) 0.0121(9) 0.0057(9)
C36 0.0560(13) 0.0857(19) 0.0526(13) 0.0032(13) 0.0088(10) -0.0003(12)
C27 0.0537(11) 0.0500(12) 0.0401(11) -0.0048(9) 0.0110(9) 0.0003(9)
C19 0.0404(10) 0.0488(12) 0.0421(11) -0.0010(9) 0.0060(8) 0.0036(8)
C14 0.0579(12) 0.0483(12) 0.0412(11) 0.0021(9) 0.0106(9) 0.0000(10)
C51 0.0887(17) 0.0483(13) 0.0423(12) -0.0004(10) 0.0045(11) 0.0008(12)
C9 0.0441(10) 0.0477(12) 0.0401(11) 0.0016(9) 0.0065(8) 0.0067(9)
C21 0.0501(11) 0.0453(11) 0.0423(11) -0.0010(9) 0.0085(8) 0.0053(9)
C31 0.0558(12) 0.0662(15) 0.0421(11) -0.0027(10) 0.0122(9) 0.0025(11)
C10 0.0515(11) 0.0458(11) 0.0472(12) 0.0024(10) 0.0006(9) 0.0075(9)
C37 0.0869(19) 0.0609(16) 0.0713(18) 0.0181(14) 0.0280(15) 0.0048(14)
N1 0.0756(13) 0.0552(12) 0.0412(10) -0.0028(8) 0.0126(9) 0.0014(9)
C33 0.0510(12) 0.0663(15) 0.0667(15) -0.0242(12) 0.0173(11) -0.0094(11)
C15 0.0559(12) 0.0709(16) 0.0574(14) -0.0176(13) 0.0119(10) -0.0004(12)
C26 0.0482(11) 0.0738(16) 0.0517(12) 0.0173(12) 0.0127(9) 0.0000(11)
C43 0.0565(13) 0.0599(15) 0.0726(17) 0.0080(13) 0.0041(12) -0.0029(11)
C18 0.0803(16) 0.0572(14) 0.0545(14) -0.0122(12) 0.0078(11) -0.0036(12)
C20 0.0585(13) 0.0736(17) 0.0385(11) -0.0015(11) 0.0058(9) 0.0025(11)
C6 0.0617(13) 0.0750(17) 0.0447(12) 0.0066(12) 0.0103(10) 0.0016(12)
C35 0.0516(12) 0.0810(19) 0.0697(16) -0.0071(14) 0.0079(11) -0.0003(12)
C49 0.0722(14) 0.0486(12) 0.0449(12) 0.0009(10) 0.0110(10) 0.0041(11)
C44 0.0620(13) 0.0509(13) 0.0557(13) 0.0015(11) 0.0040(10) -0.0023(10)
C48 0.0771(17) 0.0616(16) 0.0745(18) 0.0161(14) 0.0179(14) 0.0027(13)
C4 0.0553(13) 0.0730(17) 0.0656(16) 0.0193(13) 0.0164(11) 0.0061(11)
C24 0.0674(15) 0.087(2) 0.0506(14) 0.0244(14) 0.0034(11) 0.0022(14)
C25 0.0536(13) 0.112(2) 0.0633(16) 0.0211(16) 0.0181(11) 0.0065(14)
C22 0.0839(17) 0.0439(13) 0.0682(16) -0.0008(11) 0.0067(13) 0.0065(12)
C11 0.0801(17) 0.0482(15) 0.0785(19) 0.0035(13) -0.0006(14) 0.0122(12)
C28 0.0718(15) 0.0650(16) 0.0499(13) 0.0133(12) 0.0126(11) 0.0053(12)
C42 0.0565(13) 0.0554(14) 0.0677(16) 0.0082(12) 0.0116(11) -0.0010(11)
C8 0.0701(15) 0.0793(18) 0.0431(13) 0.0039(12) 0.0075(11) 0.0085(13)
C16 0.0589(14) 0.110(2) 0.0705(17) -0.0188(17) 0.0187(13) -0.0098(15)
C47 0.098(2) 0.0611(17) 0.0666(17) 0.0116(14) -0.0071(15) -0.0026(15)
C50 0.0896(19) 0.0792(19) 0.0571(15) -0.0109(13) 0.0229(13) -0.0304(15)
C23 0.0873(18) 0.0555(15) 0.0745(18) 0.0280(15) 0.0056(14) 0.0031(13)
C30 0.0488(13) 0.110(2) 0.0753(18) 0.0124(17) 0.0081(12) 0.0096(14)
C17 0.0824(19) 0.088(2) 0.0752(19) -0.0187(16) 0.0041(15) -0.0273(17)
C41 0.0533(12) 0.0618(15) 0.0570(14) 0.0066(12) 0.0112(10) 0.0075(11)
C12 0.0861(19) 0.0647(18) 0.086(2) 0.0304(17) -0.0021(16) 0.0099(15)
C46 0.0659(16) 0.088(2) 0.096(2) 0.0222(19) -0.0154(15) -0.0159(15)
C7 0.0820(19) 0.099(3) 0.0565(16) 0.0351(17) 0.0033(13) 0.0066(16)
C34 0.0541(13) 0.0736(18) 0.091(2) -0.0152(15) 0.0137(13) 0.0082(12)
C13 0.0588(15) 0.117(3) 0.080(2) -0.0159(19) 0.0056(13) -0.0159(16)
C38 0.108(2) 0.0672(18) 0.0668(18) 0.0121(15) -0.0072(17) 0.0027(17)
C45 0.0602(15) 0.0764(19) 0.085(2) 0.0199(15) 0.0103(13) -0.0090(13)
C1 0.0715(16) 0.097(2) 0.0598(15) -0.0028(16) 0.0005(12) -0.0021(16)
C29 0.0746(17) 0.082(2) 0.0731(18) 0.0080(15) 0.0028(14) 0.0223(15)
C3 0.0537(14) 0.097(2) 0.109(2) 0.026(2) 0.0050(15) -0.0119(15)
C39 0.0640(17) 0.104(3) 0.099(2) 0.026(2) -0.0200(16) -0.0061(16)
C40 0.0540(14) 0.101(2) 0.092(2) 0.0287(18) 0.0116(13) -0.0006(14)
C2 0.0593(15) 0.116(3) 0.095(2) 0.015(2) -0.0076(15) -0.0101(17)

loop_
_atom_type_symbol
_atom_type_description
_atom_type_scat_dispersion_real
_atom_type_scat_dispersion_imag
_atom_type_scat_source
C C 0.0033 0.0016 'International Tables Vol C Tables 4.2.6.8 and 6.1.1.4'
H H 0 0 'International Tables Vol C Tables 4.2.6.8 and 6.1.1.4'
N N 0.0061 0.0033 'International Tables Vol C Tables 4.2.6.8 and 6.1.1.4'
O O 0.0106 0.006 'International Tables Vol C Tables 4.2.6.8 and 6.1.1.4'
S S 0.1246 0.1234 'International Tables Vol C Tables 4.2.6.8 and 6.1.1.4'

loop_
_geom_angle_atom_site_label_1
_geom_angle_atom_site_label_2
_geom_angle_atom_site_label_3
_geom_angle
C57 O10 C59 115.31(19)
C5 N4 C14 117.29(16)
C5 N4 H4C 108
C14 N4 H4C 108
C5 N4 H4D 108
C14 N4 H4D 108
H4C N4 H4D 107.2
C32 N3 C27 116.78(16)
C32 N3 H3C 108.1
C27 N3 H3C 108.1
C32 N3 H3D 108.1
C27 N3 H3D 108.1
H3C N3 H3D 107.3
C52 O4 C51 114.71(19)
O11 C57 O10 123.6(2)
O11 C57 C21 125.2(2)
O10 C57 C21 111.1(2)
O19 C56 O18 127.2(3)
O19 C56 C19 116.3(2)
O18 C56 C19 116.5(2)
C49 C69 C67 115.2(2)
C49 C69 H69A 108.5
C67 C69 H69A 108.5
C49 C69 H69B 108.5
C67 C69 H69B 108.5
H69A C69 H69B 107.5
O17 C52 O4 123.5(2)
O17 C52 C10 125.6(2)
O4 C52 C10 110.70(18)
C70 O3 C50 119.1(4)
C69 C67 C71 111.8(3)
C69 C67 H67A 109.3
C71 C67 H67A 109.3
C69 C67 H67B 109.3
C71 C67 H67B 109.3
H67A C67 H67B 107.9
C66 O14 C60 116.1(3)
C60 N2 C58 93.22(19)
C60 N2 S2 119.11(19)
C58 N2 S2 123.08(18)
O14 C60 N2 116.3(2)
O14 C60 C59 123.0(3)
N2 C60 C59 87.7(2)
O14 C60 H60 109.3
N2 C60 H60 109.3
C59 C60 H60 109.3
O14 C66 H66A 109.5
O14 C66 H66B 109.5
H66A C66 H66B 109.5
O14 C66 H66C 109.5
H66A C66 H66C 109.5
H66B C66 H66C 109.5
C47 C62 H62A 109.5
C47 C62 H62B 109.5
H62A C62 H62B 109.5
C47 C62 H62C 109.5
H62A C62 H62C 109.5
H62B C62 H62C 109.5
C38 C61 H61A 109.5
C38 C61 H61B 109.5
H61A C61 H61B 109.5
C38 C61 H61C 109.5
H61A C61 H61C 109.5
H61B C61 H61C 109.5
N2 C58 C72 115.3(2)
N2 C58 C59 88.4(2)
C72 C58 C59 115.1(3)
N2 C58 H58 112
C72 C58 H58 112
C59 C58 H58 112
O10 C59 C58 110.4(2)
O10 C59 C60 113.6(2)
C58 C59 C60 90.3(2)
O10 C59 H59 113.5
C58 C59 H59 113.5
C60 C59 H59 113.5
O3 C70 H70A 109.5
O3 C70 H70B 109.5
H70A C70 H70B 109.5
O3 C70 H70C 109.5
H70A C70 H70C 109.5
H70B C70 H70C 109.5
C67 C71 H71A 109.5
C67 C71 H71B 109.5
H71A C71 H71B 109.5
C67 C71 H71C 109.5
H71A C71 H71C 109.5
H71B C71 H71C 109.5
O16 C53 O15 127.6(3)
O16 C53 C9 117.1(2)
O15 C53 C9 115.3(2)
C73 C72 C58 116.3(3)
C73 C72 H72A 108.2
C58 C72 H72A 108.2
C73 C72 H72B 108.2
C58 C72 H72B 108.2
H72A C72 H72B 107.4
C74 C73 C72 111.9(4)
C74 C73 H73A 109.2
C72 C73 H73A 109.2
C74 C73 H73B 109.2
C72 C73 H73B 109.2
H73A C73 H73B 107.9
C73 C74 H74A 109.5
C73 C74 H74B 109.5
H74A C74 H74B 109.5
C73 C74 H74C 109.5
H74A C74 H74C 109.5
H74B C74 H74C 109.5
O2 S1 O1 120.94(15)
O2 S1 N1 105.90(14)
O1 S1 N1 105.82(12)
O2 S1 C41 107.94(13)
O1 S1 C41 108.64(13)
N1 S1 C41 106.78(12)
O6 S2 O5 120.70(15)
O6 S2 N2 107.43(13)
O5 S2 N2 105.03(14)
O6 S2 C44 107.70(13)
O5 S2 C44 108.32(13)
N2 S2 C44 106.93(12)
N3 C32 C31 112.31(19)
N3 C32 C33 109.26(18)
C31 C32 C33 110.67(18)
N3 C32 H32 108.2
C31 C32 H32 108.2
C33 C32 H32 108.2
N4 C5 C4 109.13(18)
N4 C5 C6 112.2(2)
C4 C5 C6 111.01(19)
N4 C5 H5 108.1
C4 C5 H5 108.1
C6 C5 H5 108.1
C35 C36 C31 111.5(2)
C35 C36 H36A 109.3
C31 C36 H36A 109.3
C35 C36 H36B 109.3
C31 C36 H36B 109.3
H36A C36 H36B 108
N3 C27 C28 108.92(17)
N3 C27 C26 111.32(19)
C28 C27 C26 111.03(19)
N3 C27 H27 108.5
C28 C27 H27 108.5
C26 C27 H27 108.5
C20 C19 C21 118.4(2)
C20 C19 C56 120.5(2)
C21 C19 C56 121.11(19)
N4 C14 C15 111.92(19)
N4 C14 C18 108.62(18)
C15 C14 C18 110.8(2)
N4 C14 H14 108.5
C15 C14 H14 108.5
C18 C14 H14 108.5
O4 C51 C50 109.1(2)
O4 C51 C49 115.7(2)
C50 C51 C49 89.83(19)
O4 C51 H51 113.3
C50 C51 H51 113.3
C49 C51 H51 113.3
C10 C9 C8 118.1(2)
C10 C9 C53 121.26(19)
C8 C9 C53 120.6(2)
C19 C21 C22 119.6(2)
C19 C21 C57 120.63(19)
C22 C21 C57 119.5(2)
C32 C31 C36 111.5(2)
C32 C31 H31A 109.3
C36 C31 H31A 109.3
C32 C31 H31B 109.3
C36 C31 H31B 109.3
H31A C31 H31B 108
C9 C10 C11 120.8(2)
C9 C10 C52 120.3(2)
C11 C10 C52 118.8(2)
C42 C37 C38 121.0(3)
C42 C37 H37 119.5
C38 C37 H37 119.5
C50 N1 C49 91.55(18)
C50 N1 S1 123.7(2)
C49 N1 S1 120.13(17)
C34 C33 C32 110.0(2)
C34 C33 H33A 109.7
C32 C33 H33A 109.7
C34 C33 H33B 109.7
C32 C33 H33B 109.7
H33A C33 H33B 108.2
C14 C15 C16 109.8(3)
C14 C15 H15A 109.7
C16 C15 H15A 109.7
C14 C15 H15B 109.7
C16 C15 H15B 109.7
H15A C15 H15B 108.2
C27 C26 C25 110.9(2)
C27 C26 H26A 109.5
C25 C26 H26A 109.5
C27 C26 H26B 109.5
C25 C26 H26B 109.5
H26A C26 H26B 108.1
C44 C43 C48 118.9(2)
C44 C43 H43 120.6
C48 C43 H43 120.6
C17 C18 C14 110.0(2)
C17 C18 H18A 109.7
C14 C18 H18A 109.7
C17 C18 H18B 109.7
C14 C18 H18B 109.7
H18A C18 H18B 108.2
C24 C20 C19 121.2(3)
C24 C20 H20 119.4
C19 C20 H20 119.4
C1 C6 C5 110.8(2)
C1 C6 H6A 109.5
C5 C6 H6A 109.5
C1 C6 H6B 109.5
C5 C6 H6B 109.5
H6A C6 H6B 108.1
C36 C35 C34 111.5(2)
C36 C35 H35A 109.3
C34 C35 H35A 109.3
C36 C35 H35B 109.3
C34 C35 H35B 109.3
H35A C35 H35B 108
N1 C49 C69 113.69(19)
N1 C49 C51 88.69(18)
C69 C49 C51 119.8(2)
N1 C49 H49 110.9
C69 C49 H49 110.9
C51 C49 H49 110.9
C45 C44 C43 120.3(3)
C45 C44 S2 120.5(2)
C43 C44 S2 119.19(19)
C47 C48 C43 121.1(3)
C47 C48 H48 119.5
C43 C48 H48 119.5
C5 C4 C3 110.8(2)
C5 C4 H4A 109.5
C3 C4 H4A 109.5
C5 C4 H4B 109.5
C3 C4 H4B 109.5
H4A C4 H4B 108.1
C23 C24 C20 120.3(2)
C23 C24 H24 119.9
C20 C24 H24 119.9
C30 C25 C26 111.6(2)
C30 C25 H25A 109.3
C26 C25 H25A 109.3
C30 C25 H25B 109.3
C26 C25 H25B 109.3
H25A C25 H25B 108
C23 C22 C21 120.8(3)
C23 C22 H22 119.6
C21 C22 H22 119.6
C12 C11 C10 119.4(3)
C12 C11 H11 120.3
C10 C11 H11 120.3
C27 C28 C29 110.1(2)
C27 C28 H28A 109.6
C29 C28 H28A 109.6
C27 C28 H28B 109.6
C29 C28 H28B 109.6
H28A C28 H28B 108.2
C37 C42 C41 120.0(2)
C37 C42 H42 120
C41 C42 H42 120
C7 C8 C9 120.5(3)
C7 C8 H8 119.7
C9 C8 H8 119.7
C15 C16 C13 111.7(2)
C15 C16 H16A 109.3
C13 C16 H16A 109.3
C15 C16 H16B 109.3
C13 C16 H16B 109.3
H16A C16 H16B 107.9
C46 C47 C48 118.6(3)
C46 C47 C62 121.3(3)
C48 C47 C62 120.1(3)
O3 C50 N1 113.6(2)
O3 C50 C51 107.0(3)
N1 C50 C51 89.5(2)
O3 C50 H50 114.6
N1 C50 H50 114.6
C51 C50 H50 114.6
C24 C23 C22 119.6(3)
C24 C23 H23 120.2
C22 C23 H23 120.2
C29 C30 C25 111.2(2)
C29 C30 H30A 109.4
C25 C30 H30A 109.4
C29 C30 H30B 109.4
C25 C30 H30B 109.4
H30A C30 H30B 108
C13 C17 C18 111.8(3)
C13 C17 H17A 109.3
C18 C17 H17A 109.3
C13 C17 H17B 109.3
C18 C17 H17B 109.3
H17A C17 H17B 107.9
C42 C41 C40 119.7(3)
C42 C41 S1 120.60(19)
C40 C41 S1 119.5(2)
C7 C12 C11 121.0(3)
C7 C12 H12 119.5
C11 C12 H12 119.5
C47 C46 C45 121.8(3)
C47 C46 H46 119.1
C45 C46 H46 119.1
C12 C7 C8 120.3(3)
C12 C7 H7 119.9
C8 C7 H7 119.9
C33 C34 C35 111.7(2)
C33 C34 H34A 109.3
C35 C34 H34A 109.3
C33 C34 H34B 109.3
C35 C34 H34B 109.3
H34A C34 H34B 107.9
C17 C13 C16 111.2(3)
C17 C13 H13A 109.4
C16 C13 H13A 109.4
C17 C13 H13B 109.4
C16 C13 H13B 109.4
H13A C13 H13B 108
C39 C38 C37 117.9(3)
C39 C38 C61 121.9(4)
C37 C38 C61 120.2(4)
C44 C45 C46 119.4(3)
C44 C45 H45 120.3
C46 C45 H45 120.3
C6 C1 C2 111.1(2)
C6 C1 H1A 109.4
C2 C1 H1A 109.4
C6 C1 H1B 109.4
C2 C1 H1B 109.4
H1A C1 H1B 108
C30 C29 C28 112.1(3)
C30 C29 H29A 109.2
C28 C29 H29A 109.2
C30 C29 H29B 109.2
C28 C29 H29B 109.2
H29A C29 H29B 107.9
C2 C3 C4 111.4(3)
C2 C3 H3A 109.4
C4 C3 H3A 109.4
C2 C3 H3B 109.4
C4 C3 H3B 109.4
H3A C3 H3B 108
C40 C39 C38 122.1(3)
C40 C39 H39 119
C38 C39 H39 119
C39 C40 C41 119.4(3)
C39 C40 H40 120.3
C41 C40 H40 120.3
C3 C2 C1 111.7(3)
C3 C2 H2A 109.3
C1 C2 H2A 109.3
C3 C2 H2B 109.3
C1 C2 H2B 109.3
H2A C2 H2B 107.9

loop_
_geom_bond_atom_site_label_1
_geom_bond_atom_site_label_2
_geom_bond_distance
O10 C57 1.352(3)
O10 C59 1.439(3)
N4 C5 1.492(3)
N4 C14 1.499(3)
N4 H4C 0.9
N4 H4D 0.9
O6 S2 1.422(2)
N3 C32 1.494(3)
N3 C27 1.506(3)
N3 H3C 0.9
N3 H3D 0.9
O4 C52 1.347(3)
O4 C51 1.432(3)
O11 C57 1.195(3)
O2 S1 1.423(2)
C57 C21 1.492(3)
C56 O19 1.219(3)
C56 O18 1.224(3)
C56 C19 1.509(3)
O5 S2 1.422(2)
C69 C49 1.517(3)
C69 C67 1.525(4)
C69 H69A 0.97
C69 H69B 0.97
O1 S1 1.426(2)
C52 O17 1.194(3)
C52 C10 1.499(3)
O16 C53 1.225(3)
O3 C70 1.275(6)
O3 C50 1.430(4)
C67 C71 1.531(4)
C67 H67A 0.97
C67 H67B 0.97
O14 C66 1.394(4)
O14 C60 1.396(3)
N2 C60 1.487(3)
N2 C58 1.499(4)
N2 S2 1.648(2)
C60 C59 1.545(4)
C60 H60 0.98
C66 H66A 0.96
C66 H66B 0.96
C66 H66C 0.96
C62 C47 1.514(4)
C62 H62A 0.96
C62 H62B 0.96
C62 H62C 0.96
C61 C38 1.497(4)
C61 H61A 0.96
C61 H61B 0.96
C61 H61C 0.96
C58 C72 1.512(4)
C58 C59 1.515(4)
C58 H58 0.98
C59 H59 0.98
C70 H70A 0.96
C70 H70B 0.96
C70 H70C 0.96
C71 H71A 0.96
C71 H71B 0.96
C71 H71C 0.96
O15 C53 1.233(3)
C53 C9 1.508(3)
C72 C73 1.497(5)
C72 H72A 0.97
C72 H72B 0.97
C73 C74 1.449(7)
C73 H73A 0.97
C73 H73B 0.97
C74 H74A 0.96
C74 H74B 0.96
C74 H74C 0.96
S1 N1 1.641(2)
S1 C41 1.759(3)
S2 C44 1.766(3)
C32 C31 1.507(3)
C32 C33 1.521(3)
C32 H32 0.98
C5 C4 1.510(3)
C5 C6 1.523(3)
C5 H5 0.98
C36 C35 1.511(4)
C36 C31 1.520(3)
C36 H36A 0.97
C36 H36B 0.97
C27 C28 1.512(3)
C27 C26 1.516(3)
C27 H27 0.98
C19 C20 1.385(3)
C19 C21 1.392(3)
C14 C15 1.512(4)
C14 C18 1.536(3)
C14 H14 0.98
C51 C50 1.516(4)
C51 C49 1.530(4)
C51 H51 0.98
C9 C10 1.381(3)
C9 C8 1.390(3)
C21 C22 1.393(3)
C31 H31A 0.97
C31 H31B 0.97
C10 C11 1.391(4)
C37 C42 1.377(4)
C37 C38 1.383(5)
C37 H37 0.93
N1 C50 1.496(3)
N1 C49 1.504(3)
C33 C34 1.521(4)
C33 H33A 0.97
C33 H33B 0.97
C15 C16 1.518(4)
C15 H15A 0.97
C15 H15B 0.97
C26 C25 1.519(3)
C26 H26A 0.97
C26 H26B 0.97
C43 C44 1.388(4)
C43 C48 1.391(4)
C43 H43 0.93
C18 C17 1.523(4)
C18 H18A 0.97
C18 H18B 0.97
C20 C24 1.378(4)
C20 H20 0.93
C6 C1 1.511(4)
C6 H6A 0.97
C6 H6B 0.97
C35 C34 1.522(4)
C35 H35A 0.97
C35 H35B 0.97
C49 H49 0.98
C44 C45 1.369(4)
C48 C47 1.372(4)
C48 H48 0.93
C4 C3 1.518(4)
C4 H4A 0.97
C4 H4B 0.97
C24 C23 1.366(4)
C24 H24 0.93
C25 C30 1.516(4)
C25 H25A 0.97
C25 H25B 0.97
C22 C23 1.372(4)
C22 H22 0.93
C11 C12 1.371(4)
C11 H11 0.93
C28 C29 1.530(4)
C28 H28A 0.97
C28 H28B 0.97
C42 C41 1.380(3)
C42 H42 0.93
C8 C7 1.388(5)
C8 H8 0.93
C16 C13 1.520(4)
C16 H16A 0.97
C16 H16B 0.97
C47 C46 1.367(5)
C50 H50 0.98
C23 H23 0.93
C30 C29 1.489(5)
C30 H30A 0.97
C30 H30B 0.97
C17 C13 1.496(5)
C17 H17A 0.97
C17 H17B 0.97
C41 C40 1.383(4)
C12 C7 1.344(5)
C12 H12 0.93
C46 C45 1.377(4)
C46 H46 0.93
C7 H7 0.93
C34 H34A 0.97
C34 H34B 0.97
C13 H13A 0.97
C13 H13B 0.97
C38 C39 1.377(5)
C45 H45 0.93
C1 C2 1.518(4)
C1 H1A 0.97
C1 H1B 0.97
C29 H29A 0.97
C29 H29B 0.97
C3 C2 1.507(5)
C3 H3A 0.97
C3 H3B 0.97
C39 C40 1.368(4)
C39 H39 0.93
C40 H40 0.93
C2 H2A 0.97
C2 H2B 0.97

loop_
_geom_torsion_atom_site_label_1
_geom_torsion_atom_site_label_2
_geom_torsion_atom_site_label_3
_geom_torsion_atom_site_label_4
_geom_torsion
C59 O10 C57 O11 -2.3(4)
C59 O10 C57 C21 -178.2(2)
C51 O4 C52 O17 3.7(4)
C51 O4 C52 C10 178.3(2)
C49 C69 C67 C71 174.3(3)
C66 O14 C60 N2 50.8(4)
C66 O14 C60 C59 -54.8(4)
C58 N2 C60 O14 -130.2(3)
S2 N2 C60 O14 98.7(3)
C58 N2 C60 C59 -4.1(2)
S2 N2 C60 C59 -135.22(19)
C60 N2 C58 C72 121.4(3)
S2 N2 C58 C72 -110.5(3)
C60 N2 C58 C59 4.2(2)
S2 N2 C58 C59 132.41(19)
C57 O10 C59 C58 179.7(2)
C57 O10 C59 C60 80.0(3)
N2 C58 C59 O10 -119.4(2)
C72 C58 C59 O10 123.2(3)
N2 C58 C59 C60 -4.06(19)
C72 C58 C59 C60 -121.4(3)
O14 C60 C59 O10 -123.1(3)
N2 C60 C59 O10 116.6(2)
O14 C60 C59 C58 124.4(3)
N2 C60 C59 C58 4.1(2)
N2 C58 C72 C73 70.8(5)
C59 C58 C72 C73 171.6(4)
C58 C72 C73 C74 65.8(5)
C60 N2 S2 O6 179.57(19)
C58 N2 S2 O6 63.5(2)
C60 N2 S2 O5 -50.8(2)
C58 N2 S2 O5 -166.8(2)
C60 N2 S2 C44 64.2(2)
C58 N2 S2 C44 -51.9(2)
C27 N3 C32 C31 -58.5(2)
C27 N3 C32 C33 178.32(18)
C14 N4 C5 C4 176.12(19)
C14 N4 C5 C6 52.6(2)
C32 N3 C27 C28 -179.56(19)
C32 N3 C27 C26 -56.8(2)
O19 C56 C19 C20 38.7(3)
O18 C56 C19 C20 -142.3(2)
O19 C56 C19 C21 -143.8(3)
O18 C56 C19 C21 35.1(3)
C5 N4 C14 C15 55.7(3)
C5 N4 C14 C18 178.3(2)
C52 O4 C51 C50 -173.5(2)
C52 O4 C51 C49 -74.1(3)
O16 C53 C9 C10 -34.2(3)
O15 C53 C9 C10 144.0(3)
O16 C53 C9 C8 144.7(2)
O15 C53 C9 C8 -37.1(4)
C20 C19 C21 C22 0.6(3)
C56 C19 C21 C22 -176.9(2)
C20 C19 C21 C57 -173.8(2)
C56 C19 C21 C57 8.7(3)
O11 C57 C21 C19 61.7(3)
O10 C57 C21 C19 -122.5(2)
O11 C57 C21 C22 -112.8(3)
O10 C57 C21 C22 63.1(3)
N3 C32 C31 C36 -179.73(18)
C33 C32 C31 C36 -57.3(3)
C35 C36 C31 C32 55.0(3)
C8 C9 C10 C11 0.2(3)
C53 C9 C10 C11 179.2(2)
C8 C9 C10 C52 175.9(2)
C53 C9 C10 C52 -5.1(3)
O17 C52 C10 C9 -65.6(4)
O4 C52 C10 C9 119.9(2)
O17 C52 C10 C11 110.2(3)
O4 C52 C10 C11 -64.3(3)
O2 S1 N1 C50 -67.7(2)
O1 S1 N1 C50 162.77(19)
C41 S1 N1 C50 47.2(2)
O2 S1 N1 C49 177.15(18)
O1 S1 N1 C49 47.6(2)
C41 S1 N1 C49 -68.0(2)
N3 C32 C33 C34 -178.1(2)
C31 C32 C33 C34 57.7(3)
N4 C14 C15 C16 179.1(2)
C18 C14 C15 C16 57.7(3)
N3 C27 C26 C25 -178.0(2)
C28 C27 C26 C25 -56.5(3)
N4 C14 C18 C17 179.5(2)
C15 C14 C18 C17 -57.2(3)
C21 C19 C20 C24 -1.8(3)
C56 C19 C20 C24 175.7(2)
N4 C5 C6 C1 179.2(2)
C4 C5 C6 C1 56.8(3)
C31 C36 C35 C34 -53.0(3)
C50 N1 C49 C69 127.2(2)
S1 N1 C49 C69 -101.6(2)
C50 N1 C49 C51 5.0(2)
S1 N1 C49 C51 136.17(17)
C67 C69 C49 N1 -54.1(3)
C67 C69 C49 C51 48.8(3)
O4 C51 C49 N1 -116.2(2)
C50 C51 C49 N1 -5.0(2)
O4 C51 C49 C69 127.0(2)
C50 C51 C49 C69 -121.7(2)
C48 C43 C44 C45 -2.3(4)
C48 C43 C44 S2 175.5(2)
O6 S2 C44 C45 -25.6(3)
O5 S2 C44 C45 -157.7(2)
N2 S2 C44 C45 89.6(3)
O6 S2 C44 C43 156.6(2)
O5 S2 C44 C43 24.6(3)
N2 S2 C44 C43 -88.2(2)
C44 C43 C48 C47 0.6(5)
N4 C5 C4 C3 179.4(2)
C6 C5 C4 C3 -56.4(3)
C19 C20 C24 C23 2.0(4)
C27 C26 C25 C30 55.1(4)
C19 C21 C22 C23 0.4(4)
C57 C21 C22 C23 174.9(2)
C9 C10 C11 C12 -0.1(4)
C52 C10 C11 C12 -175.8(3)
N3 C27 C28 C29 179.2(2)
C26 C27 C28 C29 56.3(3)
C38 C37 C42 C41 0.6(5)
C10 C9 C8 C7 -0.6(4)
C53 C9 C8 C7 -179.5(2)
C14 C15 C16 C13 -56.8(4)
C43 C48 C47 C46 0.8(5)
C43 C48 C47 C62 179.8(3)
C70 O3 C50 N1 -78.2(5)
C70 O3 C50 C51 -175.3(4)
C49 N1 C50 O3 -113.5(3)
S1 N1 C50 O3 118.1(3)
C49 N1 C50 C51 -5.1(2)
S1 N1 C50 C51 -133.53(19)
O4 C51 C50 O3 -123.1(3)
C49 C51 C50 O3 119.6(2)
O4 C51 C50 N1 122.3(2)
C49 C51 C50 N1 5.0(2)
C20 C24 C23 C22 -0.9(4)
C21 C22 C23 C24 -0.3(4)
C26 C25 C30 C29 -54.5(4)
C14 C18 C17 C13 55.8(3)
C37 C42 C41 C40 0.3(4)
C37 C42 C41 S1 -174.7(2)
O2 S1 C41 C42 -158.8(2)
O1 S1 C41 C42 -26.0(3)
N1 S1 C41 C42 87.7(2)
O2 S1 C41 C40 26.2(3)
O1 S1 C41 C40 159.0(3)
N1 S1 C41 C40 -87.3(3)
C10 C11 C12 C7 0.2(5)
C48 C47 C46 C45 -0.5(5)
C62 C47 C46 C45 -179.6(4)
C11 C12 C7 C8 -0.5(5)
C9 C8 C7 C12 0.7(5)
C32 C33 C34 C35 -56.3(3)
C36 C35 C34 C33 54.3(3)
C18 C17 C13 C16 -55.1(4)
C15 C16 C13 C17 55.7(4)
C42 C37 C38 C39 -2.0(5)
C42 C37 C38 C61 178.6(4)
C43 C44 C45 C46 2.6(5)
S2 C44 C45 C46 -175.2(3)
C47 C46 C45 C44 -1.2(5)
C5 C6 C1 C2 -55.6(4)
C25 C30 C29 C28 55.1(4)
C27 C28 C29 C30 -56.1(3)
C5 C4 C3 C2 55.5(4)
C37 C38 C39 C40 2.7(6)
C61 C38 C39 C40 -177.9(4)
C38 C39 C40 C41 -1.9(6)
C42 C41 C40 C39 0.4(5)
S1 C41 C40 C39 175.4(3)
C4 C3 C2 C1 -54.8(4)
C6 C1 C2 C3 55.0(4)
